data_4313736
loop_
_publ_author_name
'Berthold Hoge'
'Tobias Herrmann'
'Christoph Th\"osen'
'Ingo Pantenburg'

_publ_contact_author_address
;
        Institut f\"ur Anorganische Chemie
        Universit\"at zu K\"oln
        Greinstra\&se 6
        D-50939 K\"oln
        Germany
;
_publ_contact_author_email b.hoge@uni-koeln.de
_publ_contact_author_fax '+49 221 470 5196'
_publ_contact_author_name
;
        Dr. B. Hoge
;
_publ_contact_author_phone '+49 221 470 3911'
_publ_section_title
;
 Bis(trifluoromethyl)phosphane and Bis(pentafluorophenyl)phosphane and
 Their Pentacarbonyl Tungsten Complexes: Improved Synthesis and an
 Experimental and Density Functional Study
;
_journal_name_full 'Inorganic Chemistry'
_journal_page_first 3623
_journal_page_last 3632
_journal_paper_doi 10.1021/ic034166n
_journal_volume 42
_journal_year 2003
_chemical_formula_sum 'C17 H F10 O5 P W'
_chemical_formula_weight 690.00
_chemical_name_systematic
;
 ?
;
_space_group_IT_number 14
_symmetry_cell_setting monoclinic
_symmetry_space_group_name_Hall '-P 2yn'
_symmetry_space_group_name_H-M 'P 1 21/n 1'
_atom_sites_solution_hydrogens geom
_atom_sites_solution_primary direct
_atom_sites_solution_secondary difmap
_audit_creation_method SHELXL-97
_cell_angle_alpha 90.00
_cell_angle_beta 107.36
_cell_angle_gamma 90.00
_cell_formula_units_Z 4
_cell_length_a 15.967(2)
_cell_length_b 7.4776(7)
_cell_length_c 17.151(3)
_cell_measurement_temperature 293(2)
_cell_volume 1954.5(5)
_computing_structure_refinement 'SHELXL-97 (Sheldrick, 1997)'
_diffrn_ambient_temperature 293(2)
_diffrn_measured_fraction_theta_full 1.000
_diffrn_measured_fraction_theta_max 1.000
_diffrn_radiation_monochromator graphite
_diffrn_radiation_source 'fine-focus sealed tube'
_diffrn_radiation_type MoK\a
_diffrn_radiation_wavelength 0.71073
_diffrn_reflns_av_R_equivalents 0.1000
_diffrn_reflns_av_sigmaI/netI 0.0845
_diffrn_reflns_limit_h_max 20
_diffrn_reflns_limit_h_min -19
_diffrn_reflns_limit_k_max 9
_diffrn_reflns_limit_k_min -8
_diffrn_reflns_limit_l_max 21
_diffrn_reflns_limit_l_min -21
_diffrn_reflns_number 20001
_diffrn_reflns_theta_full 27.00
_diffrn_reflns_theta_max 27.00
_diffrn_reflns_theta_min 2.08
_exptl_absorpt_coefficient_mu 6.116
_exptl_crystal_density_diffrn 2.345
_exptl_crystal_density_method 'not measured'
_exptl_crystal_F_000 1288
_refine_diff_density_max 0.974
_refine_diff_density_min -1.204
_refine_diff_density_rms 0.153
_refine_ls_extinction_coef 0.00039(3)
_refine_ls_extinction_expression Fc^*^=kFc[1+0.001xFc^2^\l^3^/sin(2\q)]^-1/4^
_refine_ls_extinction_method SHELXL
_refine_ls_goodness_of_fit_ref 0.825
_refine_ls_hydrogen_treatment mixed
_refine_ls_matrix_type full
_refine_ls_number_parameters 312
_refine_ls_number_reflns 4271
_refine_ls_number_restraints 0
_refine_ls_restrained_S_all 0.825
_refine_ls_R_factor_all 0.0660
_refine_ls_R_factor_gt 0.0321
_refine_ls_shift/su_max 0.002
_refine_ls_shift/su_mean 0.000
_refine_ls_structure_factor_coef Fsqd
_refine_ls_weighting_details 'calc w=1/[\s^2^(Fo^2^)+(0.0061P)^2^+0.0000P] where P=(Fo^2^+2Fc^2^)/3'
_refine_ls_weighting_scheme calc
_refine_ls_wR_factor_gt 0.0411
_refine_ls_wR_factor_ref 0.0453
_reflns_number_gt 2789
_reflns_number_total 4271
_reflns_threshold_expression >2sigma(I)
_cod_data_source_file ic034166nsi20030214_121048.cif
_cod_data_source_block wcop6f5
_cod_original_cell_volume 1954.4(5)
_cod_database_code 4313736

loop_
_symmetry_equiv_pos_as_xyz
'x, y, z'
'-x+1/2, y+1/2, -z+1/2'
'-x, -y, -z'
'x-1/2, -y-1/2, z-1/2'

loop_
_atom_site_label
_atom_site_type_symbol
_atom_site_fract_x
_atom_site_fract_y
_atom_site_fract_z
_atom_site_U_iso_or_equiv
_atom_site_adp_type
_atom_site_occupancy
_atom_site_symmetry_multiplicity
_atom_site_calc_flag
_atom_site_refinement_flags
_atom_site_disorder_assembly
_atom_site_disorder_group
P1 P 0.19274(9) 0.5697(2) -0.03798(8) 0.0238(3) Uani 1 1 d . . .
H1 H 0.188(3) 0.703(6) 0.009(2) 0.008(12) Uiso 1 1 d . . .
C11 C 0.2239(3) 0.4067(7) 0.0452(3) 0.0232(13) Uani 1 1 d . . .
C12 C 0.2848(3) 0.4536(9) 0.1192(3) 0.0284(11) Uani 1 1 d . . .
F12 F 0.3202(2) 0.6182(5) 0.12811(19) 0.0429(9) Uani 1 1 d . . .
C13 C 0.3110(4) 0.3381(8) 0.1846(3) 0.0298(13) Uani 1 1 d . . .
F13 F 0.3707(2) 0.3905(5) 0.25386(18) 0.0517(11) Uani 1 1 d . . .
C14 C 0.2741(4) 0.1726(8) 0.1782(3) 0.0303(13) Uani 1 1 d . . .
F14 F 0.2977(2) 0.0608(6) 0.24252(19) 0.0473(10) Uani 1 1 d . . .
C15 C 0.2143(4) 0.1178(8) 0.1065(3) 0.0294(14) Uani 1 1 d . . .
F15 F 0.1815(2) -0.0481(5) 0.09985(18) 0.0434(8) Uani 1 1 d . . .
C16 C 0.1915(4) 0.2338(8) 0.0416(3) 0.0281(14) Uani 1 1 d . . .
F16 F 0.1341(2) 0.1731(4) -0.02759(18) 0.0390(8) Uani 1 1 d . . .
C21 C 0.2992(4) 0.6101(7) -0.0542(3) 0.0261(13) Uani 1 1 d . . .
C22 C 0.3307(4) 0.7833(8) -0.0567(4) 0.0299(14) Uani 1 1 d . . .
F22 F 0.2854(2) 0.9228(5) -0.0420(2) 0.0430(9) Uani 1 1 d . . .
C23 C 0.4067(4) 0.8166(7) -0.0758(3) 0.0280(13) Uani 1 1 d . . .
F23 F 0.4347(2) 0.9853(4) -0.0787(2) 0.0482(10) Uani 1 1 d . . .
C24 C 0.4546(4) 0.6772(8) -0.0930(3) 0.0285(13) Uani 1 1 d . . .
F24 F 0.5296(2) 0.7061(5) -0.1107(2) 0.0457(10) Uani 1 1 d . . .
C25 C 0.4243(3) 0.5033(7) -0.0920(3) 0.0285(14) Uani 1 1 d . . .
F25 F 0.4721(2) 0.3680(5) -0.1086(2) 0.0431(9) Uani 1 1 d . . .
C26 C 0.3483(4) 0.4743(8) -0.0735(3) 0.0238(13) Uani 1 1 d . . .
F26 F 0.3200(2) 0.3042(4) -0.0728(2) 0.0358(9) Uani 1 1 d . . .
W1 W 0.070016(17) 0.55026(3) -0.166362(15) 0.02558(7) Uani 1 1 d . . .
C31 C 0.0260(4) 0.7855(10) -0.1355(4) 0.0379(16) Uani 1 1 d . . .
O31 O 0.0001(3) 0.9178(7) -0.1155(3) 0.0619(15) Uani 1 1 d . . .
C41 C -0.0105(4) 0.4293(9) -0.1100(3) 0.0353(14) Uani 1 1 d . . .
O41 O -0.0572(3) 0.3653(6) -0.0777(3) 0.0492(12) Uani 1 1 d . . .
C51 C -0.0232(4) 0.5605(9) -0.2751(3) 0.0302(12) Uani 1 1 d . . .
O51 O -0.0769(3) 0.5668(5) -0.3378(3) 0.0365(8) Uani 1 1 d . . .
C61 C 0.1088(4) 0.3041(9) -0.1955(3) 0.0367(15) Uani 1 1 d . . .
O61 O 0.1262(3) 0.1652(6) -0.2126(3) 0.0509(13) Uani 1 1 d . . .
C71 C 0.1493(4) 0.6771(9) -0.2210(4) 0.0403(16) Uani 1 1 d . . .
O71 O 0.1950(3) 0.7556(7) -0.2504(3) 0.0593(14) Uani 1 1 d . . .

loop_
_atom_site_aniso_label
_atom_site_aniso_U_11
_atom_site_aniso_U_22
_atom_site_aniso_U_33
_atom_site_aniso_U_23
_atom_site_aniso_U_13
_atom_site_aniso_U_12
P1 0.0249(7) 0.0215(8) 0.0272(7) 0.0002(7) 0.0110(6) -0.0016(7)
C11 0.022(3) 0.023(3) 0.026(3) 0.000(2) 0.009(2) 0.000(2)
C12 0.026(3) 0.031(3) 0.032(3) -0.003(3) 0.015(2) -0.002(3)
F12 0.045(2) 0.040(2) 0.039(2) -0.0060(15) 0.0067(16) -0.0168(18)
C13 0.026(3) 0.043(4) 0.019(3) 0.000(3) 0.005(2) -0.004(3)
F13 0.044(2) 0.078(3) 0.0259(18) 0.0001(16) -0.0006(15) -0.016(2)
C14 0.032(3) 0.037(3) 0.027(3) 0.011(3) 0.017(3) 0.004(3)
F14 0.048(2) 0.061(3) 0.0363(19) 0.026(2) 0.0170(16) 0.009(2)
C15 0.036(3) 0.025(3) 0.032(3) 0.004(2) 0.017(3) -0.004(3)
F15 0.062(2) 0.0256(17) 0.0477(18) 0.008(2) 0.0237(16) -0.002(2)
C16 0.033(4) 0.031(3) 0.024(3) -0.005(3) 0.013(3) -0.006(3)
F16 0.048(2) 0.0323(19) 0.0321(18) -0.0027(14) 0.0050(15) -0.0145(17)
C21 0.032(3) 0.027(3) 0.021(3) 0.001(2) 0.011(2) 0.002(3)
C22 0.029(4) 0.024(3) 0.041(4) 0.006(3) 0.017(3) 0.010(3)
F22 0.0412(19) 0.027(2) 0.070(2) 0.0005(18) 0.0315(17) 0.0028(17)
C23 0.029(3) 0.021(3) 0.038(3) 0.008(2) 0.015(3) -0.004(3)
F23 0.048(2) 0.026(2) 0.082(3) 0.0056(17) 0.0360(19) -0.0100(17)
C24 0.016(3) 0.042(4) 0.029(3) 0.001(3) 0.008(2) -0.004(3)
F24 0.032(2) 0.054(2) 0.061(2) 0.0075(18) 0.0277(18) -0.0021(18)
C25 0.023(3) 0.034(4) 0.028(3) 0.000(2) 0.008(2) 0.008(2)
F25 0.040(2) 0.043(2) 0.055(2) -0.0006(16) 0.0279(18) 0.0128(18)
C26 0.031(3) 0.018(3) 0.025(3) -0.002(2) 0.011(2) -0.005(3)
F26 0.046(2) 0.023(2) 0.047(2) -0.0032(15) 0.0285(18) 0.0009(17)
W1 0.02254(10) 0.02876(11) 0.02647(11) 0.00190(15) 0.00890(7) 0.00052(16)
C31 0.023(3) 0.050(4) 0.036(4) 0.001(3) 0.000(3) 0.000(3)
O31 0.050(3) 0.053(4) 0.078(3) -0.017(3) 0.011(2) 0.012(3)
C41 0.041(3) 0.034(4) 0.028(3) -0.007(3) 0.006(2) 0.003(3)
O41 0.047(3) 0.059(3) 0.052(3) -0.002(2) 0.031(2) -0.019(2)
C51 0.037(3) 0.024(3) 0.036(3) -0.001(3) 0.022(3) 0.000(3)
O51 0.0301(19) 0.047(2) 0.0293(19) 0.001(3) 0.0033(16) 0.007(3)
C61 0.032(4) 0.061(5) 0.020(3) 0.004(3) 0.014(3) 0.004(3)
O61 0.066(4) 0.044(3) 0.047(3) -0.009(2) 0.023(2) 0.009(3)
C71 0.033(4) 0.057(5) 0.026(3) 0.006(3) 0.002(3) 0.010(3)
O71 0.044(3) 0.090(4) 0.047(3) 0.022(3) 0.019(2) -0.014(3)

loop_
_atom_type_symbol
_atom_type_description
_atom_type_scat_dispersion_real
_atom_type_scat_dispersion_imag
_atom_type_scat_source
C C 0.0033 0.0016 'International Tables Vol C Tables 4.2.6.8 and 6.1.1.4'
H H 0.0000 0.0000 'International Tables Vol C Tables 4.2.6.8 and 6.1.1.4'
O O 0.0106 0.0060 'International Tables Vol C Tables 4.2.6.8 and 6.1.1.4'
F F 0.0171 0.0103 'International Tables Vol C Tables 4.2.6.8 and 6.1.1.4'
P P 0.1023 0.0942 'International Tables Vol C Tables 4.2.6.8 and 6.1.1.4'
W W -0.8490 6.8722 'International Tables Vol C Tables 4.2.6.8 and 6.1.1.4'

loop_
_geom_angle_atom_site_label_1
_geom_angle_atom_site_label_2
_geom_angle_atom_site_label_3
_geom_angle
_geom_angle_site_symmetry_1
_geom_angle_site_symmetry_3
_geom_angle_publ_flag
C21 P1 C11 100.4(2) . . ?
C21 P1 W1 113.52(17) . . ?
C11 P1 W1 127.82(18) . . ?
C21 P1 H1 101.2(19) . . ?
C11 P1 H1 94.9(18) . . ?
W1 P1 H1 114.6(19) . . ?
C16 C11 C12 115.2(5) . . ?
C16 C11 P1 125.1(4) . . ?
C12 C11 P1 119.7(4) . . ?
F12 C12 C13 117.8(5) . . ?
F12 C12 C11 119.3(5) . . ?
C13 C12 C11 122.9(6) . . ?
F13 C13 C14 120.9(5) . . ?
F13 C13 C12 120.1(5) . . ?
C14 C13 C12 119.0(5) . . ?
F14 C14 C13 119.3(5) . . ?
F14 C14 C15 119.9(5) . . ?
C13 C14 C15 120.8(5) . . ?
F15 C15 C16 120.9(5) . . ?
F15 C15 C14 120.2(5) . . ?
C16 C15 C14 118.9(5) . . ?
F16 C16 C15 116.7(5) . . ?
F16 C16 C11 120.1(5) . . ?
C15 C16 C11 123.2(5) . . ?
C26 C21 C22 116.0(5) . . ?
C26 C21 P1 122.3(4) . . ?
C22 C21 P1 121.3(4) . . ?
F22 C22 C23 118.1(5) . . ?
F22 C22 C21 119.9(5) . . ?
C23 C22 C21 122.0(6) . . ?
F23 C23 C22 120.5(5) . . ?
F23 C23 C24 119.4(5) . . ?
C22 C23 C24 120.2(5) . . ?
F24 C24 C23 121.3(5) . . ?
F24 C24 C25 119.5(5) . . ?
C23 C24 C25 119.3(5) . . ?
F25 C25 C26 122.0(5) . . ?
F25 C25 C24 118.7(5) . . ?
C26 C25 C24 119.3(5) . . ?
F26 C26 C25 118.4(5) . . ?
F26 C26 C21 118.3(5) . . ?
C25 C26 C21 123.2(5) . . ?
C51 W1 C31 89.5(2) . . ?
C51 W1 C71 86.8(2) . . ?
C31 W1 C71 91.6(3) . . ?
C51 W1 C41 93.4(2) . . ?
C31 W1 C41 86.8(3) . . ?
C71 W1 C41 178.4(3) . . ?
C51 W1 C61 90.1(2) . . ?
C31 W1 C61 176.5(3) . . ?
C71 W1 C61 91.8(3) . . ?
C41 W1 C61 89.8(2) . . ?
C51 W1 P1 173.09(17) . . ?
C31 W1 P1 87.75(17) . . ?
C71 W1 P1 86.91(17) . . ?
C41 W1 P1 92.76(15) . . ?
C61 W1 P1 93.05(16) . . ?
O31 C31 W1 177.7(6) . . ?
O41 C41 W1 178.1(5) . . ?
O51 C51 W1 179.8(6) . . ?
O61 C61 W1 176.7(6) . . ?
O71 C71 W1 177.3(6) . . ?

loop_
_geom_bond_atom_site_label_1
_geom_bond_atom_site_label_2
_geom_bond_distance
_geom_bond_site_symmetry_2
_geom_bond_publ_flag
P1 C21 1.827(6) . ?
P1 C11 1.829(5) . ?
P1 W1 2.4767(14) . ?
P1 H1 1.29(4) . ?
C11 C16 1.387(7) . ?
C11 C12 1.394(7) . ?
C12 F12 1.344(6) . ?
C12 C13 1.379(8) . ?
C13 F13 1.340(6) . ?
C13 C14 1.361(8) . ?
C14 F14 1.345(6) . ?
C14 C15 1.374(8) . ?
C15 F15 1.338(6) . ?
C15 C16 1.372(7) . ?
C16 F16 1.344(6) . ?
C21 C26 1.382(7) . ?
C21 C22 1.395(7) . ?
C22 F22 1.336(6) . ?
C22 C23 1.370(8) . ?
C23 F23 1.345(6) . ?
C23 C24 1.376(8) . ?
C24 F24 1.338(6) . ?
C24 C25 1.389(7) . ?
C25 F25 1.347(5) . ?
C25 C26 1.362(7) . ?
C26 F26 1.351(6) . ?
W1 C51 2.011(6) . ?
W1 C31 2.022(7) . ?
W1 C71 2.023(7) . ?
W1 C41 2.036(6) . ?
W1 C61 2.051(7) . ?
C31 O31 1.163(7) . ?
C41 O41 1.157(6) . ?
C51 O51 1.158(6) . ?
C61 O61 1.136(7) . ?
C71 O71 1.162(7) . ?
